data_4328981
loop_
_publ_author_name
'Sankarasekaran Shanmugaraju'
'Vaishali Vajpayee'
'Sunmi Lee'
'Ki-Whan Chi'
'Peter J. Stang'
'Partha Sarathi Mukherjee'

_publ_section_title
;
 Coordination-Driven Self-Assembly of 2D-Metallamacrocycles Using a New
 Carbazole-Based Dipyridyl Donor: Synthesis, Characterization, and C60
 Binding Study
;
_journal_name_full 'Inorganic Chemistry'
_journal_page_first 4817
_journal_page_last 4823
_journal_paper_doi 10.1021/ic300199j
_journal_volume 51
_journal_year 2012
_chemical_formula_moiety 'C26 H15 N3'
_chemical_formula_sum 'C26 H15 N3'
_chemical_formula_weight 369.41
_chemical_name_systematic
;
 ?
;
_space_group_IT_number 14
_symmetry_cell_setting monoclinic
_symmetry_space_group_name_Hall '-P 2yn'
_symmetry_space_group_name_H-M 'P 1 21/n 1'
_atom_sites_solution_hydrogens geom
_atom_sites_solution_primary direct
_atom_sites_solution_secondary difmap
_audit_creation_method SHELXL-97
_cell_angle_alpha 90.00
_cell_angle_beta 104.374(8)
_cell_angle_gamma 90.00
_cell_formula_units_Z 4
_cell_length_a 17.205(6)
_cell_length_b 5.746(2)
_cell_length_c 20.409(7)
_cell_measurement_temperature 293(2)
_cell_volume 1954.5(12)
_computing_cell_refinement 'Bruker SAINT'
_computing_data_collection 'Bruker smart'
_computing_data_reduction 'Bruker SAINT'
_computing_molecular_graphics 'Ortep III'
_computing_publication_material 'WinGX v1.80.05'
_computing_structure_refinement 'SHELXL-97 (Sheldrick, 2008)'
_computing_structure_solution 'SHELXS-97 (Sheldrick, 2008)'
_diffrn_ambient_temperature 150(2)
_diffrn_detector_area_resol_mean 0.3
_diffrn_measured_fraction_theta_full 0.998
_diffrn_measured_fraction_theta_max 0.998
_diffrn_measurement_device_type 'CCD area detector'
_diffrn_measurement_method 'phi and omega scans'
_diffrn_radiation_monochromator graphite
_diffrn_radiation_source 'fine-focus sealed tube'
_diffrn_radiation_type MoK\a
_diffrn_radiation_wavelength 0.71073
_diffrn_reflns_av_R_equivalents 0.1358
_diffrn_reflns_av_sigmaI/netI 0.1433
_diffrn_reflns_limit_h_max 20
_diffrn_reflns_limit_h_min -21
_diffrn_reflns_limit_k_max 7
_diffrn_reflns_limit_k_min -7
_diffrn_reflns_limit_l_max 23
_diffrn_reflns_limit_l_min -25
_diffrn_reflns_number 14531
_diffrn_reflns_theta_full 26.00
_diffrn_reflns_theta_max 26.00
_diffrn_reflns_theta_min 1.78
_exptl_absorpt_coefficient_mu 0.079
_exptl_absorpt_correction_T_max 0.995
_exptl_absorpt_correction_T_min 0.992
_exptl_absorpt_correction_type empirical
_exptl_absorpt_process_details sadabs
_exptl_crystal_colour 'pale yellow'
_exptl_crystal_density_diffrn 1.184
_exptl_crystal_description blockshape
_exptl_crystal_F_000 736
_exptl_crystal_size_max 0.13
_exptl_crystal_size_mid 0.09
_exptl_crystal_size_min 0.06
_refine_diff_density_max 0.189
_refine_diff_density_min -0.168
_refine_diff_density_rms 0.042
_refine_ls_extinction_method none
_refine_ls_goodness_of_fit_ref 1.140
_refine_ls_hydrogen_treatment mixed
_refine_ls_matrix_type full
_refine_ls_number_parameters 322
_refine_ls_number_reflns 3823
_refine_ls_number_restraints 0
_refine_ls_restrained_S_all 1.140
_refine_ls_R_factor_all 0.2710
_refine_ls_R_factor_gt 0.1354
_refine_ls_shift/su_max 0.336
_refine_ls_shift/su_mean 0.035
_refine_ls_structure_factor_coef Fsqd
_refine_ls_weighting_details 'calc w=1/[\s^2^(Fo^2^)+(0.0772P)^2^+0.2100P] where P=(Fo^2^+2Fc^2^)/3'
_refine_ls_weighting_scheme calc
_refine_ls_wR_factor_gt 0.2116
_refine_ls_wR_factor_ref 0.2679
_reflns_number_gt 1590
_reflns_number_total 3823
_reflns_threshold_expression >2\s(I)
_cod_data_source_file ic300199j_si_002_1.cif
_cod_data_source_block LigandL_m
_cod_original_cell_volume 1954.4(11)
_cod_original_sg_symbol_H-M 'P 21/n'
_cod_database_code 4328981

loop_
_symmetry_equiv_pos_as_xyz
'x, y, z'
'-x+1/2, y+1/2, -z+1/2'
'-x, -y, -z'
'x-1/2, -y-1/2, z-1/2'

loop_
_atom_site_label
_atom_site_type_symbol
_atom_site_fract_x
_atom_site_fract_y
_atom_site_fract_z
_atom_site_U_iso_or_equiv
_atom_site_adp_type
_atom_site_occupancy
_atom_site_symmetry_multiplicity
_atom_site_calc_flag
N1 N -0.1916(3) 0.8848(10) 0.1493(3) 0.0637(17) Uani 1 1 d
N3 N 0.1656(3) -0.1382(9) 0.5699(3) 0.0652(15) Uani 1 1 d
C12 C -0.0672(4) 1.0333(10) 0.1814(3) 0.0518(16) Uani 1 1 d
C15 C -0.1508(4) 0.7530(10) 0.2039(3) 0.0513(16) Uani 1 1 d
C13 C -0.0070(4) 1.1907(12) 0.1774(4) 0.0613(19) Uani 1 1 d
C21 C 0.0445(4) 0.3121(11) 0.4112(3) 0.0617(18) Uani 1 1 d
C14 C -0.0732(4) 0.8402(10) 0.2259(3) 0.0505(15) Uani 1 1 d
C22 C 0.0876(3) 0.1639(10) 0.4663(4) 0.0567(17) Uani 1 1 d
C19 C -0.0200(4) 0.7339(11) 0.2790(3) 0.0580(18) Uani 1 1 d
C10 C -0.1564(5) 1.2202(13) 0.0833(4) 0.070(2) Uani 1 1 d
C8 C -0.0206(4) 1.3595(12) 0.1279(4) 0.0683(19) Uani 1 1 d
C17 C -0.1241(4) 0.4619(11) 0.2872(4) 0.0627(19) Uani 1 1 d
C11 C -0.1415(4) 1.0527(11) 0.1341(3) 0.0543(16) Uani 1 1 d
C18 C -0.0453(4) 0.5429(11) 0.3103(3) 0.0564(17) Uani 1 1 d
C6 C 0.0945(5) 1.6586(12) 0.1272(4) 0.085(2) Uani 1 1 d
C16 C -0.1775(4) 0.5651(11) 0.2350(3) 0.0601(18) Uani 1 1 d
C24 C 0.1302(4) 0.0568(13) 0.5818(4) 0.076(2) Uani 1 1 d
C25 C 0.1629(5) -0.1762(13) 0.5060(4) 0.072(2) Uani 1 1 d
C20 C 0.0072(4) 0.4203(11) 0.3656(3) 0.0587(18) Uani 1 1 d
C26 C 0.1253(4) -0.0345(13) 0.4528(4) 0.076(2) Uani 1 1 d
C4 C 0.2351(6) 1.7858(15) 0.1714(5) 0.097(3) Uani 1 1 d
N2 N 0.2853(5) 2.1419(13) 0.1426(4) 0.105(2) Uani 1 1 d
C23 C 0.0915(4) 0.2084(12) 0.5330(4) 0.071(2) Uani 1 1 d
C9 C -0.0953(5) 1.3708(13) 0.0815(4) 0.078(2) Uani 1 1 d
C7 C 0.0424(5) 1.5254(11) 0.1260(4) 0.079(2) Uani 1 1 d
C3 C 0.1592(5) 1.8209(12) 0.1310(4) 0.079(2) Uani 1 1 d
C2 C 0.1485(6) 2.0259(13) 0.0947(5) 0.089(3) Uani 1 1 d
C5 C 0.2953(6) 1.9474(16) 0.1766(5) 0.100(3) Uani 1 1 d
C1 C 0.2125(7) 2.1768(14) 0.1031(6) 0.109(3) Uani 1 1 d
H9 H -0.105(3) 1.487(8) 0.049(2) 0.036(14) Uiso 1 1 d
H16 H -0.232(3) 0.495(8) 0.216(2) 0.055(16) Uiso 1 1 d
H19 H 0.031(3) 0.786(7) 0.295(2) 0.028(13) Uiso 1 1 d
H23 H 0.069(3) 0.342(8) 0.543(2) 0.036(14) Uiso 1 1 d
H10 H -0.209(3) 1.227(9) 0.049(3) 0.066(18) Uiso 1 1 d
H13 H 0.043(3) 1.180(7) 0.207(2) 0.033(14) Uiso 1 1 d
H24 H 0.132(3) 0.078(9) 0.629(3) 0.06(2) Uiso 1 1 d
H2 H 0.095(4) 2.047(11) 0.060(3) 0.11(3) Uiso 1 1 d
H1 H 0.202(3) 2.318(11) 0.080(3) 0.07(2) Uiso 1 1 d
H4 H 0.249(3) 1.657(10) 0.198(3) 0.07(2) Uiso 1 1 d
H1A H -0.234(3) 0.829(8) 0.126(2) 0.038(16) Uiso 1 1 d
H26 H 0.125(3) -0.069(8) 0.409(3) 0.051(17) Uiso 1 1 d
H17 H -0.144(3) 0.339(9) 0.314(2) 0.053(16) Uiso 1 1 d
H25 H 0.183(4) -0.316(13) 0.494(3) 0.11(3) Uiso 1 1 d
H5 H 0.353(6) 1.892(17) 0.209(5) 0.20(5) Uiso 1 1 d

loop_
_atom_site_aniso_label
_atom_site_aniso_U_11
_atom_site_aniso_U_22
_atom_site_aniso_U_33
_atom_site_aniso_U_23
_atom_site_aniso_U_13
_atom_site_aniso_U_12
N1 0.047(4) 0.068(4) 0.069(4) -0.008(3) 0.002(3) -0.011(3)
N3 0.066(4) 0.057(3) 0.073(4) 0.001(3) 0.020(3) 0.011(3)
C12 0.047(4) 0.059(4) 0.051(4) -0.008(3) 0.013(3) -0.001(3)
C15 0.048(4) 0.059(4) 0.048(4) 0.005(3) 0.014(3) 0.009(3)
C13 0.042(4) 0.073(5) 0.062(5) -0.010(4) 0.001(4) 0.000(4)
C21 0.053(4) 0.065(4) 0.067(5) 0.002(4) 0.015(4) 0.008(3)
C14 0.039(4) 0.060(4) 0.055(4) -0.004(3) 0.016(3) -0.004(3)
C22 0.044(4) 0.054(4) 0.072(5) -0.001(4) 0.014(4) 0.004(3)
C19 0.041(4) 0.067(4) 0.061(5) -0.012(4) 0.003(4) -0.009(4)
C10 0.060(5) 0.079(5) 0.066(5) 0.008(4) 0.006(4) -0.007(4)
C8 0.075(5) 0.058(4) 0.075(5) 0.004(4) 0.025(4) 0.008(4)
C17 0.067(5) 0.054(4) 0.070(5) 0.005(4) 0.021(4) 0.001(4)
C11 0.052(4) 0.059(4) 0.052(4) 0.000(3) 0.012(4) 0.000(3)
C18 0.057(4) 0.062(4) 0.052(4) -0.005(4) 0.017(4) 0.006(4)
C6 0.097(6) 0.060(4) 0.108(6) 0.001(4) 0.047(5) -0.003(5)
C16 0.044(4) 0.066(4) 0.070(5) 0.006(4) 0.013(4) -0.004(4)
C24 0.091(6) 0.078(5) 0.058(5) 0.005(5) 0.020(5) 0.026(4)
C25 0.083(6) 0.063(5) 0.070(6) -0.003(4) 0.021(5) 0.018(4)
C20 0.054(4) 0.064(4) 0.058(4) -0.001(4) 0.014(4) 0.014(3)
C26 0.089(6) 0.080(5) 0.055(5) -0.003(5) 0.013(5) 0.026(4)
C4 0.107(8) 0.072(6) 0.118(8) 0.025(5) 0.042(6) -0.003(6)
N2 0.096(6) 0.082(5) 0.150(7) 0.020(5) 0.057(5) -0.017(5)
C23 0.090(6) 0.055(4) 0.073(5) -0.003(4) 0.031(4) 0.030(4)
C9 0.091(7) 0.064(5) 0.078(6) 0.024(4) 0.021(5) 0.007(5)
C7 0.087(6) 0.051(4) 0.107(6) 0.006(4) 0.042(5) -0.006(4)
C3 0.078(6) 0.057(5) 0.116(7) 0.004(5) 0.053(5) -0.004(4)
C2 0.089(7) 0.060(5) 0.128(8) 0.014(5) 0.045(6) 0.004(5)
C5 0.104(8) 0.081(6) 0.123(8) 0.013(6) 0.043(7) -0.026(6)
C1 0.123(9) 0.050(5) 0.175(11) 0.026(6) 0.079(8) 0.000(6)

loop_
_atom_type_symbol
_atom_type_description
_atom_type_scat_dispersion_real
_atom_type_scat_dispersion_imag
_atom_type_scat_source
C C 0.0033 0.0016 'International Tables Vol C Tables 4.2.6.8 and 6.1.1.4'
H H 0.0000 0.0000 'International Tables Vol C Tables 4.2.6.8 and 6.1.1.4'
N N 0.0061 0.0033 'International Tables Vol C Tables 4.2.6.8 and 6.1.1.4'
O O 0.0106 0.0060 'International Tables Vol C Tables 4.2.6.8 and 6.1.1.4'

loop_
_geom_angle_atom_site_label_1
_geom_angle_atom_site_label_2
_geom_angle_atom_site_label_3
_geom_angle
C11 N1 C15 110.1(5)
C25 N3 C24 114.7(6)
C13 C12 C11 118.2(6)
C13 C12 C14 134.5(6)
C11 C12 C14 107.3(5)
N1 C15 C16 129.4(6)
N1 C15 C14 108.4(5)
C16 C15 C14 122.1(6)
C8 C13 C12 120.4(6)
C20 C21 C22 176.1(7)
C19 C14 C15 119.5(6)
C19 C14 C12 134.0(6)
C15 C14 C12 106.5(5)
C26 C22 C23 116.4(7)
C26 C22 C21 120.3(6)
C23 C22 C21 123.2(6)
C14 C19 C18 119.2(6)
C9 C10 C11 117.1(7)
C13 C8 C9 119.3(7)
C13 C8 C7 119.3(7)
C9 C8 C7 121.3(7)
C16 C17 C18 121.9(6)
N1 C11 C10 129.9(6)
N1 C11 C12 107.6(6)
C10 C11 C12 122.5(6)
C19 C18 C17 119.7(6)
C19 C18 C20 122.5(6)
C17 C18 C20 117.8(6)
C7 C6 C3 178.2(9)
C17 C16 C15 117.6(7)
N3 C24 C23 124.7(7)
N3 C25 C26 125.2(7)
C21 C20 C18 174.8(7)
C22 C26 C25 119.0(7)
C5 C4 C3 122.1(9)
C5 N2 C1 115.6(8)
C24 C23 C22 120.0(7)
C10 C9 C8 122.5(7)
C6 C7 C8 177.4(9)
C4 C3 C2 115.3(8)
C4 C3 C6 122.9(7)
C2 C3 C6 121.8(8)
C1 C2 C3 118.3(9)
N2 C5 C4 122.7(10)
N2 C1 C2 125.9(9)

loop_
_geom_bond_atom_site_label_1
_geom_bond_atom_site_label_2
_geom_bond_distance
N1 C11 1.379(7)
N1 C15 1.386(7)
N3 C25 1.312(8)
N3 C24 1.325(8)
C12 C13 1.393(8)
C12 C11 1.401(7)
C12 C14 1.454(8)
C15 C16 1.387(8)
C15 C14 1.392(7)
C13 C8 1.378(8)
C21 C20 1.171(8)
C21 C22 1.458(8)
C14 C19 1.375(8)
C22 C26 1.372(8)
C22 C23 1.370(8)
C19 C18 1.392(8)
C10 C9 1.369(9)
C10 C11 1.391(8)
C8 C9 1.396(9)
C8 C7 1.451(9)
C17 C16 1.359(8)
C17 C18 1.399(8)
C18 C20 1.442(8)
C6 C7 1.174(9)
C6 C3 1.440(10)
C24 C23 1.365(9)
C25 C26 1.381(9)
C4 C5 1.374(10)
C4 C3 1.376(10)
N2 C5 1.305(10)
N2 C1 1.326(11)
C3 C2 1.379(9)
C2 C1 1.378(11)
